data_1503084
loop_
_publ_author_name
'Yang, Yu-Rong'
'Lai, Zeng-Wei'
'Shen, Liang'
'Huang, Jiu-Zhong'
'Wu, Xing-De'
'Yin, Jun-Lin'
'Wei, Kun'

_publ_section_title
;
 Total synthesis of (-)-8-deoxyserratinine via an efficient Helquist
 annulation and double N-alkylation reaction.
;
_journal_issue 15
_journal_name_full 'Organic letters'
_journal_page_first 3430
_journal_page_last 3433
_journal_paper_doi 10.1021/ol1012444
_journal_volume 12
_journal_year 2010
_chemical_absolute_configuration rm
_chemical_formula_sum 'C32 H50 N2 O4'
_chemical_formula_weight 526.74
_chemical_name_systematic
; 
 ? 
;
_space_group_IT_number 78
_symmetry_cell_setting tetragonal
_symmetry_space_group_name_Hall 'P 4cw'
_symmetry_space_group_name_H-M 'P 43'
_atom_sites_solution_hydrogens geom
_atom_sites_solution_primary direct
_atom_sites_solution_secondary difmap
_audit_creation_method SHELXL-97
_cell_angle_alpha 90.00
_cell_angle_beta 90.00
_cell_angle_gamma 90.00
_cell_formula_units_Z 4
_cell_length_a 8.2499(9)
_cell_length_b 8.2499(9)
_cell_length_c 42.596(10)
_cell_measurement_reflns_used 3237
_cell_measurement_temperature 293(2)
_cell_measurement_theta_max 28.30
_cell_measurement_theta_min 2.462
_cell_volume 2899.1(8)
_computing_cell_refinement 'Bruker apex II'
_computing_data_collection 'Bruker apex II'
_computing_data_reduction 'Bruker SAINT'
_computing_molecular_graphics 'Bruker SHELXTL'
_computing_publication_material 'Bruker SHELXTL'
_computing_structure_refinement 'SHELXL-97 (Sheldrick, 1997)'
_computing_structure_solution 'SHELXS-97 (Sheldrick, 1990)'
_diffrn_ambient_temperature 293(2)
_diffrn_measured_fraction_theta_full 0.976
_diffrn_measured_fraction_theta_max 0.976
_diffrn_measurement_device_type 'CCD area detector'
_diffrn_measurement_method 'phi and omega scans'
_diffrn_radiation_monochromator graphite
_diffrn_radiation_source 'fine-focus sealed tube'
_diffrn_radiation_type MoK\a
_diffrn_radiation_wavelength 0.71073
_diffrn_reflns_av_R_equivalents 0.1627
_diffrn_reflns_av_sigmaI/netI 0.2299
_diffrn_reflns_limit_h_max 10
_diffrn_reflns_limit_h_min -9
_diffrn_reflns_limit_k_max 10
_diffrn_reflns_limit_k_min -9
_diffrn_reflns_limit_l_max 47
_diffrn_reflns_limit_l_min -55
_diffrn_reflns_number 18901
_diffrn_reflns_theta_full 28.30
_diffrn_reflns_theta_max 28.30
_diffrn_reflns_theta_min 1.91
_exptl_absorpt_coefficient_mu 0.078
_exptl_absorpt_correction_T_max 0.9839
_exptl_absorpt_correction_T_min 0.9769
_exptl_absorpt_correction_type multi-scan
_exptl_absorpt_process_details Sadabs
_exptl_crystal_colour colourless
_exptl_crystal_density_diffrn 1.207
_exptl_crystal_density_method 'not measured'
_exptl_crystal_description block
_exptl_crystal_F_000 1152
_exptl_crystal_size_max 0.21
_exptl_crystal_size_mid 0.16
_exptl_crystal_size_min 0.08
_refine_diff_density_max 0.183
_refine_diff_density_min -0.176
_refine_diff_density_rms 0.046
_refine_ls_abs_structure_details 'Flack H D (1983), Acta Cryst. A39, 876-881'
_refine_ls_abs_structure_Flack -2(2)
_refine_ls_extinction_coef 0.0058(7)
_refine_ls_extinction_expression Fc^*^=kFc[1+0.001xFc^2^\l^3^/sin(2\q)]^-1/4^
_refine_ls_extinction_method SHELXL
_refine_ls_goodness_of_fit_ref 0.914
_refine_ls_hydrogen_treatment none
_refine_ls_matrix_type full
_refine_ls_number_parameters 348
_refine_ls_number_reflns 6448
_refine_ls_number_restraints 1
_refine_ls_restrained_S_all 0.914
_refine_ls_R_factor_all 0.2421
_refine_ls_R_factor_gt 0.0703
_refine_ls_shift/su_max 0.001
_refine_ls_shift/su_mean 0.000
_refine_ls_structure_factor_coef Fsqd
_refine_ls_weighting_details 'calc w=1/[\s^2^(Fo^2^)+(0.0357P)^2^+0.0000P] where P=(Fo^2^+2Fc^2^)/3'
_refine_ls_weighting_scheme calc
_refine_ls_wR_factor_gt 0.1091
_refine_ls_wR_factor_ref 0.1577
_reflns_number_gt 3237
_reflns_number_total 6448
_reflns_threshold_expression >2sigma(I)
_cod_data_source_file ol1012444_si_002.cif
_cod_data_source_block 2
_cod_depositor_comments
;
The following automatic conversions were performed:

'_symmetry_cell_setting' value 'Tetragonal' changed to 'tetragonal'
according to /home/saulius/struct/CIF-dictionaries/cif_core.dic
dictionary named 'cif_core.dic' version 2.4.2 from
2011-04-26.

'_exptl_absorpt_correction_type' value 'Multi-scan'
changed to 'multi-scan' according to
/home/saulius/struct/CIF-dictionaries/cif_core.dic dictionary named
'cif_core.dic' version 2.4.2 from 2011-04-26.

Automatic conversion script
Id: cif_fix_values 1715 2011-07-08 13:25:40Z adriana 
;
_cod_original_sg_symbol_H-M P4(3)
_cod_database_code 1503084

loop_
_symmetry_equiv_pos_as_xyz
'x, y, z'
'-x, -y, z+1/2'
'-y, x, z+3/4'
'y, -x, z+1/4'

loop_
_atom_site_label
_atom_site_type_symbol
_atom_site_fract_x
_atom_site_fract_y
_atom_site_fract_z
_atom_site_U_iso_or_equiv
_atom_site_adp_type
_atom_site_occupancy
_atom_site_symmetry_multiplicity
_atom_site_calc_flag
_atom_site_refinement_flags
C1 C 0.7706(8) -0.3676(7) 0.75042(16) 0.0708(19) Uani 1 1 d .
H1A H 0.6827 -0.4208 0.7615 0.085 Uiso 1 1 calc R
H1B H 0.8549 -0.4467 0.7463 0.085 Uiso 1 1 calc R
C2 C 0.7088(8) -0.2936(7) 0.71942(15) 0.078(2) Uani 1 1 d .
H2A H 0.7351 -0.3634 0.7018 0.093 Uiso 1 1 calc R
H2B H 0.5923 -0.2782 0.7201 0.093 Uiso 1 1 calc R
C3 C 0.7966(7) -0.1300(7) 0.71655(14) 0.0618(17) Uani 1 1 d .
H3A H 0.7200 -0.0409 0.7172 0.074 Uiso 1 1 calc R
H3B H 0.8574 -0.1240 0.6971 0.074 Uiso 1 1 calc R
C4 C 0.9118(6) -0.1250(6) 0.74523(12) 0.0409(14) Uani 1 1 d .
C5 C 1.0740(7) -0.2060(6) 0.73917(15) 0.0509(16) Uani 1 1 d .
C6 C 1.2010(7) -0.1402(6) 0.76153(13) 0.0501(15) Uani 1 1 d .
H6A H 1.2929 -0.0969 0.7501 0.060 Uiso 1 1 calc R
H6B H 1.2390 -0.2244 0.7756 0.060 Uiso 1 1 calc R
C7 C 1.1135(6) -0.0052(6) 0.77986(13) 0.0455(15) Uani 1 1 d .
H7 H 1.0720 -0.0525 0.7994 0.055 Uiso 1 1 calc R
C8 C 1.2233(7) 0.1371(7) 0.78861(13) 0.0579(17) Uani 1 1 d .
H8A H 1.1695 0.2018 0.8045 0.069 Uiso 1 1 calc R
H8B H 1.3224 0.0948 0.7977 0.069 Uiso 1 1 calc R
C9 C 0.6973(8) -0.1512(8) 0.78548(15) 0.0709(19) Uani 1 1 d .
H9A H 0.6510 -0.2249 0.8008 0.085 Uiso 1 1 calc R
H9B H 0.6140 -0.1253 0.7702 0.085 Uiso 1 1 calc R
C10 C 0.7503(7) 0.0007(7) 0.80162(14) 0.0654(19) Uani 1 1 d .
H10A H 0.8283 -0.0256 0.8179 0.078 Uiso 1 1 calc R
H10B H 0.6576 0.0520 0.8115 0.078 Uiso 1 1 calc R
C11 C 0.8274(7) 0.1186(7) 0.77803(14) 0.0595(17) Uani 1 1 d .
H11A H 0.7444 0.1574 0.7638 0.071 Uiso 1 1 calc R
H11B H 0.8701 0.2115 0.7893 0.071 Uiso 1 1 calc R
C12 C 0.9646(6) 0.0404(6) 0.75890(12) 0.0360(13) Uani 1 1 d .
C13 C 1.0142(7) 0.1577(6) 0.73330(13) 0.0494(15) Uani 1 1 d .
H13 H 0.9157 0.1997 0.7233 0.059 Uiso 1 1 calc R
C14 C 1.1117(7) 0.3000(7) 0.74537(14) 0.0604(17) Uani 1 1 d .
H14A H 1.0468 0.3607 0.7603 0.072 Uiso 1 1 calc R
H14B H 1.1375 0.3715 0.7280 0.072 Uiso 1 1 calc R
C15 C 1.2672(7) 0.2462(7) 0.76108(14) 0.0541(16) Uani 1 1 d .
H15 H 1.3304 0.1828 0.7460 0.065 Uiso 1 1 calc R
C16 C 1.3697(8) 0.3919(7) 0.77160(16) 0.084(2) Uani 1 1 d .
H16A H 1.3139 0.4492 0.7880 0.126 Uiso 1 1 calc R
H16B H 1.3869 0.4631 0.7541 0.126 Uiso 1 1 calc R
H16C H 1.4723 0.3543 0.7793 0.126 Uiso 1 1 calc R
C17 C 0.0459(8) 0.3726(7) 0.65397(14) 0.0641(18) Uani 1 1 d .
H17A H 0.0407 0.4662 0.6677 0.077 Uiso 1 1 calc R
H17B H -0.0503 0.3071 0.6571 0.077 Uiso 1 1 calc R
C18 C 0.0611(8) 0.4255(7) 0.61938(14) 0.074(2) Uani 1 1 d .
H18A H -0.0429 0.4170 0.6089 0.089 Uiso 1 1 calc R
H18B H 0.0979 0.5370 0.6181 0.089 Uiso 1 1 calc R
C19 C 0.1850(7) 0.3112(7) 0.60406(14) 0.0651(18) Uani 1 1 d .
H19A H 0.2816 0.3698 0.5978 0.078 Uiso 1 1 calc R
H19B H 0.1390 0.2580 0.5858 0.078 Uiso 1 1 calc R
C20 C 0.2242(7) 0.1875(6) 0.63001(13) 0.0452(14) Uani 1 1 d .
C21 C 0.1052(7) 0.0445(7) 0.63143(14) 0.0496(15) Uani 1 1 d .
C22 C 0.1892(6) -0.1023(6) 0.64460(13) 0.0468(14) Uani 1 1 d .
H22A H 0.1871 -0.1909 0.6296 0.056 Uiso 1 1 calc R
H22B H 0.1371 -0.1377 0.6638 0.056 Uiso 1 1 calc R
C23 C 0.3635(6) -0.0482(6) 0.65100(12) 0.0387(13) Uani 1 1 d .
H23 H 0.3668 -0.0089 0.6727 0.046 Uiso 1 1 calc R
C24 C 0.4942(6) -0.1760(6) 0.64800(14) 0.0552(16) Uani 1 1 d .
H24A H 0.4625 -0.2700 0.6602 0.066 Uiso 1 1 calc R
H24B H 0.5936 -0.1338 0.6570 0.066 Uiso 1 1 calc R
C25 C 0.3327(8) 0.3870(6) 0.66743(15) 0.0603(17) Uani 1 1 d .
H25A H 0.3097 0.4448 0.6868 0.072 Uiso 1 1 calc R
H25B H 0.3433 0.4661 0.6507 0.072 Uiso 1 1 calc R
C26 C 0.4889(7) 0.2947(7) 0.67084(15) 0.0681(19) Uani 1 1 d .
H26A H 0.4787 0.2163 0.6877 0.082 Uiso 1 1 calc R
H26B H 0.5756 0.3691 0.6762 0.082 Uiso 1 1 calc R
C27 C 0.5307(6) 0.2074(6) 0.64046(15) 0.0573(16) Uani 1 1 d .
H27A H 0.5554 0.2867 0.6243 0.069 Uiso 1 1 calc R
H27B H 0.6264 0.1412 0.6437 0.069 Uiso 1 1 calc R
C28 C 0.3922(6) 0.1009(6) 0.62946(12) 0.0389(13) Uani 1 1 d .
C29 C 0.4294(6) 0.0439(7) 0.59553(13) 0.0504(16) Uani 1 1 d .
H29 H 0.4623 0.1383 0.5831 0.060 Uiso 1 1 calc R
C30 C 0.5643(6) -0.0827(7) 0.59393(14) 0.0554(16) Uani 1 1 d .
H30A H 0.5778 -0.1174 0.5723 0.066 Uiso 1 1 calc R
H30B H 0.6653 -0.0337 0.6007 0.066 Uiso 1 1 calc R
C31 C 0.5291(6) -0.2305(6) 0.61436(14) 0.0513(16) Uani 1 1 d .
H31 H 0.4326 -0.2851 0.6061 0.062 Uiso 1 1 calc R
C32 C 0.6721(7) -0.3499(7) 0.61314(17) 0.084(2) Uani 1 1 d .
H32A H 0.6867 -0.3872 0.5920 0.126 Uiso 1 1 calc R
H32B H 0.6499 -0.4407 0.6266 0.126 Uiso 1 1 calc R
H32C H 0.7689 -0.2964 0.6201 0.126 Uiso 1 1 calc R
N1 N 0.8355(5) -0.2320(5) 0.76935(11) 0.0486(12) Uani 1 1 d .
N2 N 0.1971(5) 0.2750(5) 0.66021(10) 0.0457(12) Uani 1 1 d .
O1 O 1.1053(5) 0.0711(4) 0.71018(9) 0.0591(11) Uani 1 1 d .
H1 H 1.1390 0.1347 0.6969 0.089 Uiso 1 1 calc R
O2 O 1.1010(5) -0.3101(4) 0.71933(10) 0.0685(13) Uani 1 1 d .
O3 O 0.2842(4) -0.0224(5) 0.58204(9) 0.0628(12) Uani 1 1 d .
H3 H 0.3036 -0.0556 0.5643 0.094 Uiso 1 1 calc R
O4 O -0.0358(5) 0.0494(5) 0.62363(11) 0.0757(14) Uani 1 1 d .

loop_
_atom_site_aniso_label
_atom_site_aniso_U_11
_atom_site_aniso_U_22
_atom_site_aniso_U_33
_atom_site_aniso_U_23
_atom_site_aniso_U_13
_atom_site_aniso_U_12
C1 0.084(5) 0.062(4) 0.066(5) 0.007(4) -0.018(4) -0.012(4)
C2 0.090(5) 0.077(5) 0.066(5) 0.014(4) -0.024(4) -0.017(4)
C3 0.076(4) 0.058(4) 0.051(4) 0.002(3) -0.015(4) -0.001(3)
C4 0.047(4) 0.039(3) 0.037(4) -0.002(3) 0.001(3) -0.002(3)
C5 0.064(4) 0.028(3) 0.061(5) 0.005(3) -0.001(4) 0.005(3)
C6 0.052(4) 0.046(3) 0.052(4) 0.012(3) 0.002(3) -0.002(3)
C7 0.044(4) 0.046(3) 0.046(4) 0.002(3) 0.000(3) 0.001(3)
C8 0.062(4) 0.060(4) 0.053(4) 0.007(3) 0.002(3) -0.013(3)
C9 0.059(4) 0.092(5) 0.062(5) 0.009(4) 0.002(4) -0.006(4)
C10 0.056(4) 0.088(5) 0.052(5) 0.001(4) 0.017(3) 0.005(4)
C11 0.059(4) 0.064(4) 0.056(4) 0.000(3) 0.006(3) 0.006(3)
C12 0.036(3) 0.037(3) 0.035(3) 0.001(3) 0.007(3) 0.004(2)
C13 0.060(4) 0.046(4) 0.042(4) -0.003(3) 0.007(3) 0.017(3)
C14 0.079(5) 0.052(4) 0.050(4) 0.000(3) 0.012(4) -0.004(3)
C15 0.054(4) 0.053(4) 0.055(4) -0.009(3) 0.010(3) -0.015(3)
C16 0.089(5) 0.078(5) 0.085(6) -0.005(4) 0.004(4) -0.027(4)
C17 0.085(5) 0.056(4) 0.052(5) 0.001(3) 0.009(4) 0.027(4)
C18 0.099(5) 0.069(4) 0.055(5) 0.007(4) -0.009(4) 0.026(4)
C19 0.079(5) 0.066(4) 0.051(4) -0.003(4) -0.006(4) 0.016(4)
C20 0.056(4) 0.042(3) 0.037(4) 0.003(3) 0.000(3) 0.003(3)
C21 0.047(4) 0.059(4) 0.043(4) -0.010(3) 0.006(3) 0.003(3)
C22 0.057(4) 0.044(3) 0.040(4) -0.007(3) 0.004(3) -0.005(3)
C23 0.044(3) 0.040(3) 0.032(3) 0.000(3) -0.001(3) -0.005(3)
C24 0.056(4) 0.057(4) 0.053(4) 0.004(3) 0.001(3) -0.001(3)
C25 0.084(5) 0.049(4) 0.049(4) -0.004(3) 0.007(4) -0.011(4)
C26 0.076(5) 0.061(4) 0.067(5) -0.010(4) -0.016(4) -0.024(4)
C27 0.054(4) 0.048(4) 0.069(5) 0.003(3) -0.001(3) -0.018(3)
C28 0.039(3) 0.041(3) 0.036(4) -0.002(3) 0.001(3) -0.011(3)
C29 0.051(4) 0.056(4) 0.044(4) -0.003(3) 0.007(3) -0.002(3)
C30 0.047(4) 0.066(4) 0.053(4) -0.008(3) 0.009(3) 0.007(3)
C31 0.043(4) 0.046(4) 0.066(5) -0.009(3) 0.007(3) 0.002(3)
C32 0.074(5) 0.060(4) 0.118(6) 0.002(4) 0.012(4) 0.021(4)
N1 0.046(3) 0.051(3) 0.049(3) 0.012(3) -0.002(2) -0.007(2)
N2 0.055(3) 0.042(3) 0.040(3) -0.004(2) 0.006(2) -0.011(2)
O1 0.095(3) 0.043(2) 0.040(3) 0.001(2) 0.022(2) 0.001(2)
O2 0.084(3) 0.048(3) 0.073(3) -0.007(2) 0.011(3) 0.005(2)
O3 0.059(3) 0.088(3) 0.042(3) -0.011(2) -0.002(2) 0.009(2)
O4 0.049(3) 0.087(3) 0.092(4) -0.021(3) -0.012(2) 0.006(2)

loop_
_atom_type_symbol
_atom_type_description
_atom_type_scat_dispersion_real
_atom_type_scat_dispersion_imag
_atom_type_scat_source
C C 0.0033 0.0016 'International Tables Vol C Tables 4.2.6.8 and 6.1.1.4'
H H 0.0000 0.0000 'International Tables Vol C Tables 4.2.6.8 and 6.1.1.4'
N N 0.0061 0.0033 'International Tables Vol C Tables 4.2.6.8 and 6.1.1.4'
O O 0.0106 0.0060 'International Tables Vol C Tables 4.2.6.8 and 6.1.1.4'

loop_
_geom_angle_atom_site_label_1
_geom_angle_atom_site_label_2
_geom_angle_atom_site_label_3
_geom_angle
N1 C1 C2 106.7(5)
N1 C1 H1A 110.4
C2 C1 H1A 110.4
N1 C1 H1B 110.4
C2 C1 H1B 110.4
H1A C1 H1B 108.6
C3 C2 C1 105.1(5)
C3 C2 H2A 110.7
C1 C2 H2A 110.7
C3 C2 H2B 110.7
C1 C2 H2B 110.7
H2A C2 H2B 108.8
C2 C3 C4 104.5(4)
C2 C3 H3A 110.9
C4 C3 H3A 110.9
C2 C3 H3B 110.9
C4 C3 H3B 110.9
H3A C3 H3B 108.9
N1 C4 C5 103.2(4)
N1 C4 C12 112.4(4)
C5 C4 C12 101.8(4)
N1 C4 C3 105.6(4)
C5 C4 C3 113.3(5)
C12 C4 C3 119.6(4)
O2 C5 C6 123.9(5)
O2 C5 C4 125.9(6)
C6 C5 C4 110.2(5)
C5 C6 C7 104.7(5)
C5 C6 H6A 110.8
C7 C6 H6A 110.8
C5 C6 H6B 110.8
C7 C6 H6B 110.8
H6A C6 H6B 108.9
C8 C7 C6 113.6(4)
C8 C7 C12 114.8(4)
C6 C7 C12 104.7(4)
C8 C7 H7 107.8
C6 C7 H7 107.8
C12 C7 H7 107.8
C15 C8 C7 114.0(5)
C15 C8 H8A 108.7
C7 C8 H8A 108.7
C15 C8 H8B 108.7
C7 C8 H8B 108.7
H8A C8 H8B 107.6
N1 C9 C10 111.3(5)
N1 C9 H9A 109.4
C10 C9 H9A 109.4
N1 C9 H9B 109.4
C10 C9 H9B 109.4
H9A C9 H9B 108.0
C9 C10 C11 110.5(5)
C9 C10 H10A 109.5
C11 C10 H10A 109.5
C9 C10 H10B 109.5
C11 C10 H10B 109.5
H10A C10 H10B 108.1
C12 C11 C10 112.7(5)
C12 C11 H11A 109.1
C10 C11 H11A 109.1
C12 C11 H11B 109.1
C10 C11 H11B 109.1
H11A C11 H11B 107.8
C13 C12 C11 108.2(4)
C13 C12 C4 111.7(4)
C11 C12 C4 111.3(4)
C13 C12 C7 110.7(5)
C11 C12 C7 112.1(5)
C4 C12 C7 102.9(4)
O1 C13 C14 110.0(5)
O1 C13 C12 108.6(4)
C14 C13 C12 113.2(5)
O1 C13 H13 108.3
C14 C13 H13 108.3
C12 C13 H13 108.3
C13 C14 C15 111.9(5)
C13 C14 H14A 109.2
C15 C14 H14A 109.2
C13 C14 H14B 109.2
C15 C14 H14B 109.2
H14A C14 H14B 107.9
C14 C15 C8 108.2(5)
C14 C15 C16 111.5(5)
C8 C15 C16 111.7(5)
C14 C15 H15 108.5
C8 C15 H15 108.5
C16 C15 H15 108.5
C15 C16 H16A 109.5
C15 C16 H16B 109.5
H16A C16 H16B 109.5
C15 C16 H16C 109.5
H16A C16 H16C 109.5
H16B C16 H16C 109.5
N2 C17 C18 104.6(5)
N2 C17 H17A 110.8
C18 C17 H17A 110.8
N2 C17 H17B 110.8
C18 C17 H17B 110.8
H17A C17 H17B 108.9
C19 C18 C17 106.6(5)
C19 C18 H18A 110.4
C17 C18 H18A 110.4
C19 C18 H18B 110.4
C17 C18 H18B 110.4
H18A C18 H18B 108.6
C18 C19 C20 104.0(5)
C18 C19 H19A 111.0
C20 C19 H19A 111.0
C18 C19 H19B 111.0
C20 C19 H19B 111.0
H19A C19 H19B 109.0
N2 C20 C21 104.0(4)
N2 C20 C19 105.5(4)
C21 C20 C19 113.8(5)
N2 C20 C28 111.6(4)
C21 C20 C28 102.5(4)
C19 C20 C28 118.7(5)
O4 C21 C22 124.9(5)
O4 C21 C20 125.3(5)
C22 C21 C20 109.8(5)
C21 C22 C23 105.3(4)
C21 C22 H22A 110.7
C23 C22 H22A 110.7
C21 C22 H22B 110.7
C23 C22 H22B 110.7
H22A C22 H22B 108.8
C24 C23 C22 116.8(4)
C24 C23 C28 113.2(4)
C22 C23 C28 105.6(4)
C24 C23 H23 106.9
C22 C23 H23 106.9
C28 C23 H23 106.9
C23 C24 C31 114.7(4)
C23 C24 H24A 108.6
C31 C24 H24A 108.6
C23 C24 H24B 108.6
C31 C24 H24B 108.6
H24A C24 H24B 107.6
N2 C25 C26 110.5(4)
N2 C25 H25A 109.5
C26 C25 H25A 109.5
N2 C25 H25B 109.5
C26 C25 H25B 109.5
H25A C25 H25B 108.1
C25 C26 C27 110.6(5)
C25 C26 H26A 109.5
C27 C26 H26A 109.5
C25 C26 H26B 109.5
C27 C26 H26B 109.5
H26A C26 H26B 108.1
C28 C27 C26 111.5(5)
C28 C27 H27A 109.3
C26 C27 H27A 109.3
C28 C27 H27B 109.3
C26 C27 H27B 109.3
H27A C27 H27B 108.0
C27 C28 C29 108.4(4)
C27 C28 C23 113.1(4)
C29 C28 C23 109.9(4)
C27 C28 C20 113.5(4)
C29 C28 C20 109.2(4)
C23 C28 C20 102.6(4)
O3 C29 C30 109.2(4)
O3 C29 C28 108.9(4)
C30 C29 C28 113.1(5)
O3 C29 H29 108.5
C30 C29 H29 108.5
C28 C29 H29 108.5
C31 C30 C29 112.5(4)
C31 C30 H30A 109.1
C29 C30 H30A 109.1
C31 C30 H30B 109.1
C29 C30 H30B 109.1
H30A C30 H30B 107.8
C30 C31 C24 109.6(4)
C30 C31 C32 110.3(5)
C24 C31 C32 111.4(5)
C30 C31 H31 108.5
C24 C31 H31 108.5
C32 C31 H31 108.5
C31 C32 H32A 109.5
C31 C32 H32B 109.5
H32A C32 H32B 109.5
C31 C32 H32C 109.5
H32A C32 H32C 109.5
H32B C32 H32C 109.5
C1 N1 C9 108.2(5)
C1 N1 C4 103.0(4)
C9 N1 C4 112.1(4)
C25 N2 C20 111.6(4)
C25 N2 C17 109.1(4)
C20 N2 C17 103.3(4)
C13 O1 H1 109.5
C29 O3 H3 109.5

loop_
_geom_bond_atom_site_label_1
_geom_bond_atom_site_label_2
_geom_bond_distance
C1 N1 1.479(6)
C1 C2 1.541(8)
C1 H1A 0.9700
C1 H1B 0.9700
C2 C3 1.537(7)
C2 H2A 0.9700
C2 H2B 0.9700
C3 C4 1.548(7)
C3 H3A 0.9700
C3 H3B 0.9700
C4 N1 1.494(6)
C4 C5 1.518(7)
C4 C12 1.546(6)
C5 O2 1.225(6)
C5 C6 1.517(7)
C6 C7 1.540(6)
C6 H6A 0.9700
C6 H6B 0.9700
C7 C8 1.529(7)
C7 C12 1.564(7)
C7 H7 0.9800
C8 C15 1.522(7)
C8 H8A 0.9700
C8 H8B 0.9700
C9 N1 1.488(7)
C9 C10 1.495(8)
C9 H9A 0.9700
C9 H9B 0.9700
C10 C11 1.537(7)
C10 H10A 0.9700
C10 H10B 0.9700
C11 C12 1.536(7)
C11 H11A 0.9700
C11 H11B 0.9700
C12 C13 1.514(7)
C13 O1 1.430(6)
C13 C14 1.513(7)
C13 H13 0.9800
C14 C15 1.513(8)
C14 H14A 0.9700
C14 H14B 0.9700
C15 C16 1.536(7)
C15 H15 0.9800
C16 H16A 0.9600
C16 H16B 0.9600
C16 H16C 0.9600
C17 N2 1.508(6)
C17 C18 1.542(8)
C17 H17A 0.9700
C17 H17B 0.9700
C18 C19 1.537(7)
C18 H18A 0.9700
C18 H18B 0.9700
C19 C20 1.538(7)
C19 H19A 0.9700
C19 H19B 0.9700
C20 N2 1.492(6)
C20 C21 1.536(7)
C20 C28 1.560(7)
C21 O4 1.210(6)
C21 C22 1.505(7)
C22 C23 1.531(6)
C22 H22A 0.9700
C22 H22B 0.9700
C23 C24 1.513(7)
C23 C28 1.553(6)
C23 H23 0.9800
C24 C31 1.529(7)
C24 H24A 0.9700
C24 H24B 0.9700
C25 N2 1.483(6)
C25 C26 1.504(7)
C25 H25A 0.9700
C25 H25B 0.9700
C26 C27 1.521(8)
C26 H26A 0.9700
C26 H26B 0.9700
C27 C28 1.515(6)
C27 H27A 0.9700
C27 H27B 0.9700
C28 C29 1.550(7)
C29 O3 1.436(6)
C29 C30 1.528(6)
C29 H29 0.9800
C30 C31 1.526(7)
C30 H30A 0.9700
C30 H30B 0.9700
C31 C32 1.537(7)
C31 H31 0.9800
C32 H32A 0.9600
C32 H32B 0.9600
C32 H32C 0.9600
O1 H1 0.8200
O3 H3 0.8200
